data_4346309
loop_
_publ_author_name
'Chang, Mu-Chieh'
'Otten, Edwin'

_publ_section_title
;
 Reduction of (Formazanate)boron Difluoride Provides Evidence for an
 N-Heterocyclic B(I) Carbenoid Intermediate.
;
_journal_issue 17
_journal_name_full 'Inorganic chemistry'
_journal_page_first 8656
_journal_page_last 8664
_journal_paper_doi 10.1021/acs.inorgchem.5b01287
_journal_volume 54
_journal_year 2015
_chemical_formula_sum 'C60 H51 B3 N12'
_chemical_formula_weight 972.55
_space_group_crystal_system monoclinic
_space_group_IT_number 15
_space_group_name_Hall '-C 2yc'
_space_group_name_H-M_alt 'C 1 2/c 1'
_atom_sites_solution_hydrogens geom
_audit_creation_method SHELXL-2014
_cell_angle_alpha 90
_cell_angle_beta 109.612(2)
_cell_angle_gamma 90
_cell_formula_units_Z 8
_cell_length_a 32.1139(13)
_cell_length_b 14.4081(7)
_cell_length_c 25.2549(10)
_cell_measurement_reflns_used 9250
_cell_measurement_temperature 100(2)
_cell_measurement_theta_max 107.700
_cell_measurement_theta_min 5.843
_cell_volume 11007.5(8)
_computing_cell_refinement 'Bruker SAINT'
_computing_data_collection 'Bruker APEX2'
_computing_data_reduction 'Bruker SAINT'
_computing_structure_refinement 'SHELXL-2014 (Sheldrick, 2014)'
_computing_structure_solution 'SHELXS-97 (Sheldrick, 2008)'
_diffrn_ambient_temperature 100(2)
_diffrn_measured_fraction_theta_full 0.730
_diffrn_measured_fraction_theta_max 0.999
_diffrn_measurement_device_type 'Bruker APEX-II CCD'
_diffrn_measurement_method '\f and \w scans'
_diffrn_radiation_monochromator graphite
_diffrn_radiation_source 'sealed tube'
_diffrn_radiation_type CuK\a
_diffrn_radiation_wavelength 1.54178
_diffrn_reflns_av_unetI/netI 0.1157
_diffrn_reflns_Laue_measured_fraction_full 0.730
_diffrn_reflns_Laue_measured_fraction_max 0.999
_diffrn_reflns_limit_h_max 35
_diffrn_reflns_limit_h_min -35
_diffrn_reflns_limit_k_max 16
_diffrn_reflns_limit_k_min -14
_diffrn_reflns_limit_l_max 27
_diffrn_reflns_limit_l_min -28
_diffrn_reflns_number 50659
_diffrn_reflns_point_group_measured_fraction_full 0.730
_diffrn_reflns_point_group_measured_fraction_max 0.999
_diffrn_reflns_theta_full 67.679
_diffrn_reflns_theta_max 56.447
_diffrn_reflns_theta_min 3.397
_exptl_absorpt_coefficient_mu 0.554
_exptl_absorpt_correction_T_max 0.7516
_exptl_absorpt_correction_T_min 0.5304
_exptl_absorpt_correction_type multi-scan
_exptl_absorpt_process_details SADABS
_exptl_crystal_colour red
_exptl_crystal_density_diffrn 1.174
_exptl_crystal_description platelet
_exptl_crystal_F_000 4080
_exptl_crystal_size_max 0.24
_exptl_crystal_size_mid 0.13
_exptl_crystal_size_min 0.02
_refine_diff_density_max 0.457
_refine_diff_density_min -0.286
_refine_diff_density_rms 0.071
_refine_ls_extinction_method none
_refine_ls_goodness_of_fit_ref 1.036
_refine_ls_hydrogen_treatment constr
_refine_ls_matrix_type full
_refine_ls_number_parameters 679
_refine_ls_number_reflns 7272
_refine_ls_number_restraints 0
_refine_ls_restrained_S_all 1.036
_refine_ls_R_factor_all 0.1743
_refine_ls_R_factor_gt 0.0989
_refine_ls_shift/su_max 0.000
_refine_ls_shift/su_mean 0.000
_refine_ls_structure_factor_coef Fsqd
_refine_ls_weighting_details 'w=1/[\s^2^(Fo^2^)+(0.1031P)^2^+72.3279P] where P=(Fo^2^+2Fc^2^)/3'
_refine_ls_weighting_scheme calc
_refine_ls_wR_factor_gt 0.2385
_refine_ls_wR_factor_ref 0.2649
_reflns_Friedel_coverage 0.000
_reflns_number_gt 4069
_reflns_number_total 7272
_reflns_threshold_expression 'I > 2\s(I)'
_cod_data_source_file ic5b01287_si_002.cif
_cod_data_source_block cu_molan171b_0m
_cod_original_sg_symbol_H-M 'C 2/c'
_cod_database_code 4346309
_shelx_space_group_comment
;
The symmetry employed for this shelxl refinement is uniquely defined
by the following loop, which should always be used as a source of
symmetry information in preference to the above space-group names.
They are only intended as comments.
;
_shelxl_version_number 2014-3

loop_
_space_group_symop_operation_xyz
'x, y, z'
'-x, y, -z+1/2'
'x+1/2, y+1/2, z'
'-x+1/2, y+1/2, -z+1/2'
'-x, -y, -z'
'x, -y, z-1/2'
'-x+1/2, -y+1/2, -z'
'x+1/2, -y+1/2, z-1/2'

loop_
_atom_site_label
_atom_site_type_symbol
_atom_site_fract_x
_atom_site_fract_y
_atom_site_fract_z
_atom_site_U_iso_or_equiv
_atom_site_adp_type
_atom_site_occupancy
_atom_site_site_symmetry_order
_atom_site_calc_flag
_atom_site_refinement_flags_posn
_atom_site_refinement_flags_adp
N8 N 0.45102(19) 0.2964(4) 0.3547(3) 0.0560(18) Uani 1 1 d . .
N7 N 0.44428(19) 0.3723(4) 0.3752(3) 0.0536(18) Uani 1 1 d . .
N6 N 0.36756(19) 0.3448(4) 0.3634(2) 0.0445(16) Uani 1 1 d . .
N5 N 0.34353(16) 0.1819(3) 0.3530(2) 0.0330(13) Uani 1 1 d . .
N1 N 0.29605(17) 0.0360(3) 0.3428(2) 0.0308(13) Uani 1 1 d . .
N2 N 0.28441(18) -0.0044(3) 0.2932(2) 0.0328(14) Uani 1 1 d . .
N9 N 0.38118(17) 0.2433(3) 0.4492(2) 0.0375(15) Uani 1 1 d . .
N10 N 0.35653(16) 0.0776(3) 0.4345(2) 0.0326(13) Uani 1 1 d . .
N11 N 0.36700(17) 0.0281(3) 0.5241(2) 0.0375(14) Uani 1 1 d . .
N12 N 0.37812(16) 0.1227(3) 0.5260(2) 0.0351(14) Uani 1 1 d . .
N4 N 0.37274(16) 0.0226(3) 0.3458(2) 0.0333(14) Uani 1 1 d . .
N3 N 0.35883(17) -0.0145(3) 0.2953(2) 0.0329(13) Uani 1 1 d . .
C38 C 0.5789(3) 0.1887(6) 0.4024(4) 0.070(3) Uani 1 1 d . .
H38 H 0.6077 0.1627 0.4126 0.084 Uiso 1 1 calc R U
C39 C 0.5698(3) 0.2496(6) 0.4389(4) 0.062(2) Uani 1 1 d . .
H39 H 0.5917 0.2646 0.4738 0.075 Uiso 1 1 calc R U
C40 C 0.5266(3) 0.2899(5) 0.4230(4) 0.070(3) Uani 1 1 d . .
H40 H 0.5191 0.3328 0.4469 0.084 Uiso 1 1 calc R U
C35 C 0.4967(2) 0.2646(5) 0.3726(3) 0.053(2) Uani 1 1 d . .
C27 C 0.3970(2) 0.3961(5) 0.3560(3) 0.048(2) Uani 1 1 d . .
C7 C 0.3147(2) -0.0182(4) 0.2687(3) 0.0299(16) Uani 1 1 d . .
C9 C 0.2578(2) -0.0867(4) 0.1856(3) 0.0383(18) Uani 1 1 d . .
H9 H 0.2397 -0.0974 0.2080 0.046 Uiso 1 1 calc R U
C10 C 0.2428(2) -0.1116(4) 0.1293(3) 0.0427(19) Uani 1 1 d . .
H10 H 0.2145 -0.1397 0.1138 0.051 Uiso 1 1 calc R U
C11 C 0.2681(2) -0.0966(4) 0.0952(3) 0.0360(18) Uani 1 1 d . .
C14 C 0.2519(3) -0.1194(5) 0.0344(3) 0.056(2) Uani 1 1 d . .
H14A H 0.2768 -0.1388 0.0229 0.084 Uiso 1 1 calc R U
H14B H 0.2379 -0.0645 0.0128 0.084 Uiso 1 1 calc R U
H14C H 0.2303 -0.1699 0.0274 0.084 Uiso 1 1 calc R U
C37 C 0.5478(3) 0.1631(6) 0.3506(4) 0.080(3) Uani 1 1 d . .
H37 H 0.5551 0.1209 0.3262 0.096 Uiso 1 1 calc R U
C36 C 0.5058(3) 0.2017(6) 0.3364(4) 0.066(2) Uani 1 1 d . .
H36 H 0.4836 0.1852 0.3021 0.079 Uiso 1 1 calc R U
C47 C 0.35405(19) 0.0051(4) 0.4703(3) 0.0307(16) Uani 1 1 d . .
C55 C 0.3960(2) 0.1589(5) 0.5817(3) 0.0408(18) Uani 1 1 d . .
C60 C 0.4187(2) 0.1009(5) 0.6263(3) 0.0466(19) Uani 1 1 d . .
H60 H 0.4212 0.0365 0.6199 0.056 Uiso 1 1 calc R U
C59 C 0.4376(2) 0.1367(6) 0.6799(3) 0.062(2) Uani 1 1 d . .
H59 H 0.4528 0.0971 0.7104 0.074 Uiso 1 1 calc R U
C58 C 0.4341(3) 0.2311(6) 0.6890(3) 0.068(3) Uani 1 1 d . .
H58 H 0.4485 0.2566 0.7252 0.082 Uiso 1 1 calc R U
C57 C 0.4103(3) 0.2871(6) 0.6460(3) 0.070(3) Uani 1 1 d . .
H57 H 0.4070 0.3512 0.6527 0.084 Uiso 1 1 calc R U
C56 C 0.3905(2) 0.2501(5) 0.5920(3) 0.057(2) Uani 1 1 d . .
H56 H 0.3732 0.2890 0.5623 0.069 Uiso 1 1 calc R U
C48 C 0.3385(2) -0.0921(4) 0.4560(3) 0.0305(16) Uani 1 1 d . .
C49 C 0.3144(2) -0.1327(5) 0.4861(3) 0.0403(18) Uani 1 1 d . .
H49 H 0.3054 -0.0968 0.5119 0.048 Uiso 1 1 calc R U
C50 C 0.3034(2) -0.2259(5) 0.4784(3) 0.050(2) Uani 1 1 d . .
H50 H 0.2871 -0.2527 0.4997 0.060 Uiso 1 1 calc R U
C51 C 0.3153(2) -0.2823(5) 0.4405(3) 0.048(2) Uani 1 1 d . .
C52 C 0.3385(2) -0.2392(5) 0.4102(3) 0.045(2) Uani 1 1 d . .
H52 H 0.3466 -0.2739 0.3832 0.054 Uiso 1 1 calc R U
C53 C 0.3503(2) -0.1459(4) 0.4184(3) 0.0367(18) Uani 1 1 d . .
H53 H 0.3668 -0.1187 0.3975 0.044 Uiso 1 1 calc R U
C54 C 0.3040(3) -0.3826(5) 0.4327(3) 0.066(2) Uani 1 1 d . .
H54A H 0.3216 -0.4121 0.4123 0.099 Uiso 1 1 calc R U
H54B H 0.2725 -0.3895 0.4111 0.099 Uiso 1 1 calc R U
H54C H 0.3105 -0.4123 0.4695 0.099 Uiso 1 1 calc R U
C6 C 0.2343(2) -0.0374(4) 0.3609(3) 0.0349(17) Uani 1 1 d . .
H6 H 0.2417 -0.0946 0.3475 0.042 Uiso 1 1 calc R U
C5 C 0.1974(2) -0.0300(5) 0.3770(3) 0.046(2) Uani 1 1 d . .
H5 H 0.1794 -0.0829 0.3753 0.055 Uiso 1 1 calc R U
C4 C 0.1861(2) 0.0549(5) 0.3959(3) 0.0455(19) Uani 1 1 d . .
H4 H 0.1603 0.0599 0.4062 0.055 Uiso 1 1 calc R U
C3 C 0.2131(2) 0.1318(4) 0.3993(3) 0.0368(17) Uani 1 1 d . .
H3 H 0.2056 0.1895 0.4119 0.044 Uiso 1 1 calc R U
C2 C 0.2505(2) 0.1248(4) 0.3846(2) 0.0302(16) Uani 1 1 d . .
H2 H 0.2693 0.1770 0.3878 0.036 Uiso 1 1 calc R U
C15 C 0.4197(2) 0.0056(4) 0.3744(3) 0.0352(17) Uani 1 1 d . .
C19 C 0.4901(2) 0.0537(5) 0.4385(3) 0.0444(19) Uani 1 1 d . .
H19 H 0.5080 0.0983 0.4637 0.053 Uiso 1 1 calc R U
C18 C 0.5083(2) -0.0278(5) 0.4295(3) 0.0431(19) Uani 1 1 d . .
H18 H 0.5388 -0.0394 0.4484 0.052 Uiso 1 1 calc R U
C17 C 0.4826(2) -0.0942(5) 0.3931(3) 0.0477(19) Uani 1 1 d . .
H17 H 0.4953 -0.1513 0.3875 0.057 Uiso 1 1 calc R U
C13 C 0.3247(2) -0.0310(4) 0.1760(3) 0.0393(18) Uani 1 1 d . .
H13 H 0.3532 -0.0041 0.1921 0.047 Uiso 1 1 calc R U
C12 C 0.3096(2) -0.0541(4) 0.1201(3) 0.0430(19) Uani 1 1 d . .
H12 H 0.3275 -0.0413 0.0977 0.052 Uiso 1 1 calc R U
C26 C 0.3575(2) 0.2017(4) 0.2630(3) 0.0437(19) Uani 1 1 d . .
H26 H 0.3882 0.1944 0.2824 0.052 Uiso 1 1 calc R U
C25 C 0.3424(3) 0.2150(4) 0.2050(3) 0.049(2) Uani 1 1 d . .
H25 H 0.3628 0.2170 0.1852 0.059 Uiso 1 1 calc R U
C24 C 0.2978(3) 0.2255(4) 0.1763(3) 0.048(2) Uani 1 1 d . .
H24 H 0.2873 0.2341 0.1367 0.057 Uiso 1 1 calc R U
C23 C 0.2686(3) 0.2231(4) 0.2059(3) 0.046(2) Uani 1 1 d . .
H23 H 0.2378 0.2306 0.1863 0.055 Uiso 1 1 calc R U
C22 C 0.2833(2) 0.2100(4) 0.2642(3) 0.0382(18) Uani 1 1 d . .
H22 H 0.2630 0.2086 0.2841 0.046 Uiso 1 1 calc R U
C41 C 0.4095(2) 0.3127(4) 0.4829(3) 0.047(2) Uani 1 1 d . .
C42 C 0.4532(2) 0.2912(5) 0.5136(3) 0.055(2) Uani 1 1 d . .
H42 H 0.4638 0.2299 0.5126 0.067 Uiso 1 1 calc R U
C43 C 0.4811(3) 0.3580(5) 0.5456(4) 0.079(3) Uani 1 1 d . .
H43 H 0.5110 0.3427 0.5662 0.095 Uiso 1 1 calc R U
C44 C 0.4661(3) 0.4465(5) 0.5480(4) 0.088(3) Uani 1 1 d . .
H44 H 0.4852 0.4921 0.5708 0.106 Uiso 1 1 calc R U
C45 C 0.4226(3) 0.4689(5) 0.5166(4) 0.082(3) Uani 1 1 d . .
H45 H 0.4123 0.5306 0.5170 0.099 Uiso 1 1 calc R U
C46 C 0.3945(3) 0.4021(5) 0.4852(3) 0.058(2) Uani 1 1 d . .
H46 H 0.3646 0.4174 0.4649 0.069 Uiso 1 1 calc R U
C28 C 0.3871(2) 0.4883(4) 0.3288(3) 0.046(2) Uani 1 1 d . .
C33 C 0.4175(3) 0.5584(5) 0.3387(3) 0.066(3) Uani 1 1 d . .
H33 H 0.4469 0.5479 0.3631 0.079 Uiso 1 1 calc R U
C32 C 0.4059(3) 0.6442(5) 0.3137(3) 0.069(3) Uani 1 1 d . .
H32 H 0.4272 0.6926 0.3219 0.082 Uiso 1 1 calc R U
C31 C 0.3632(2) 0.6606(4) 0.2764(3) 0.047(2) Uani 1 1 d . .
C30 C 0.3339(2) 0.5884(4) 0.2656(3) 0.051(2) Uani 1 1 d . .
H30 H 0.3050 0.5974 0.2397 0.061 Uiso 1 1 calc R U
C29 C 0.3450(2) 0.5030(5) 0.2909(3) 0.052(2) Uani 1 1 d . .
H29 H 0.3238 0.4543 0.2823 0.063 Uiso 1 1 calc R U
C34 C 0.3492(3) 0.7542(4) 0.2505(3) 0.051(2) Uani 1 1 d . .
H34A H 0.3314 0.7466 0.2108 0.077 Uiso 1 1 calc R U
H34B H 0.3754 0.7914 0.2536 0.077 Uiso 1 1 calc R U
H34C H 0.3316 0.7856 0.2702 0.077 Uiso 1 1 calc R U
C1 C 0.2605(2) 0.0410(4) 0.3649(2) 0.0320(16) Uani 1 1 d . .
C8 C 0.2989(2) -0.0463(4) 0.2092(3) 0.0323(17) Uani 1 1 d . .
C21 C 0.3287(2) 0.1990(4) 0.2925(3) 0.0339(17) Uani 1 1 d . .
C16 C 0.4381(2) -0.0761(5) 0.3649(3) 0.0422(18) Uani 1 1 d . .
H16 H 0.4204 -0.1202 0.3391 0.051 Uiso 1 1 calc R U
C20 C 0.4449(2) 0.0721(4) 0.4104(3) 0.0389(18) Uani 1 1 d . .
H20 H 0.4320 0.1290 0.4161 0.047 Uiso 1 1 calc R U
B1 B 0.3431(2) 0.0824(5) 0.3716(3) 0.0315(19) Uani 1 1 d . .
B2 B 0.3649(2) 0.2557(5) 0.3883(3) 0.036(2) Uani 1 1 d . .
B3 B 0.3726(2) 0.1567(5) 0.4707(3) 0.037(2) Uani 1 1 d . .

loop_
_atom_site_aniso_label
_atom_site_aniso_U_11
_atom_site_aniso_U_22
_atom_site_aniso_U_33
_atom_site_aniso_U_23
_atom_site_aniso_U_13
_atom_site_aniso_U_12
N8 0.037(4) 0.042(4) 0.073(4) 0.013(3) -0.003(3) 0.005(3)
N7 0.045(4) 0.027(3) 0.066(4) 0.010(3) -0.011(3) 0.005(3)
N6 0.042(4) 0.025(3) 0.051(4) 0.003(3) -0.006(3) -0.007(3)
N5 0.031(3) 0.020(3) 0.038(3) 0.000(2) -0.002(3) -0.005(2)
N1 0.032(3) 0.022(3) 0.028(3) -0.002(2) -0.004(3) 0.003(2)
N2 0.040(4) 0.020(3) 0.029(3) 0.003(2) -0.001(3) 0.004(3)
N9 0.035(3) 0.016(3) 0.045(3) -0.004(3) -0.009(3) -0.006(2)
N10 0.028(3) 0.020(3) 0.040(3) 0.006(3) -0.001(3) 0.004(2)
N11 0.036(3) 0.030(3) 0.036(3) -0.003(3) -0.002(3) 0.002(3)
N12 0.032(3) 0.022(3) 0.039(4) -0.010(3) -0.005(3) 0.002(2)
N4 0.032(3) 0.027(3) 0.030(3) 0.002(3) -0.004(3) 0.003(3)
N3 0.034(4) 0.019(3) 0.039(3) 0.000(3) 0.002(3) 0.000(2)
C38 0.051(6) 0.078(6) 0.065(6) 0.013(5) -0.002(5) -0.003(5)
C39 0.054(6) 0.054(5) 0.065(6) 0.011(5) 0.002(5) 0.001(4)
C40 0.058(6) 0.050(5) 0.080(6) 0.016(5) -0.008(5) -0.005(5)
C35 0.045(5) 0.039(4) 0.060(5) 0.006(4) -0.002(4) -0.001(4)
C27 0.031(5) 0.035(4) 0.059(5) 0.004(4) -0.009(4) 0.005(4)
C7 0.032(4) 0.018(3) 0.039(4) 0.006(3) 0.010(4) 0.002(3)
C9 0.038(4) 0.022(3) 0.045(4) 0.001(3) -0.001(4) 0.002(3)
C10 0.048(5) 0.023(4) 0.042(5) -0.001(3) -0.005(4) 0.001(3)
C11 0.055(5) 0.015(3) 0.028(4) -0.002(3) 0.001(4) 0.005(3)
C14 0.083(6) 0.037(4) 0.037(4) -0.001(3) 0.006(4) 0.009(4)
C37 0.067(7) 0.069(6) 0.095(7) 0.018(5) 0.015(6) 0.010(5)
C36 0.048(6) 0.063(5) 0.075(6) 0.012(5) 0.005(5) 0.012(5)
C47 0.024(4) 0.017(3) 0.041(4) 0.000(3) -0.003(3) 0.002(3)
C55 0.030(4) 0.043(4) 0.041(4) -0.016(4) 0.000(3) 0.000(3)
C60 0.047(5) 0.037(4) 0.042(4) -0.011(4) -0.004(4) 0.001(4)
C59 0.046(5) 0.076(6) 0.049(5) -0.007(5) -0.004(4) 0.012(4)
C58 0.064(6) 0.065(6) 0.056(5) -0.030(5) -0.005(5) 0.002(5)
C57 0.071(6) 0.062(5) 0.055(5) -0.027(5) -0.007(5) 0.007(5)
C56 0.046(5) 0.054(5) 0.057(5) -0.022(4) -0.002(4) 0.011(4)
C48 0.027(4) 0.026(4) 0.028(4) 0.006(3) -0.006(3) 0.002(3)
C49 0.033(4) 0.035(4) 0.043(4) 0.004(3) 0.000(3) 0.000(3)
C50 0.034(4) 0.050(5) 0.055(5) 0.012(4) 0.001(4) -0.007(4)
C51 0.040(5) 0.038(4) 0.049(5) 0.008(4) -0.007(4) -0.006(4)
C52 0.050(5) 0.035(4) 0.036(4) -0.006(3) -0.004(4) -0.001(4)
C53 0.036(4) 0.022(4) 0.042(4) 0.004(3) 0.001(3) -0.002(3)
C54 0.066(6) 0.035(4) 0.077(6) 0.008(4) -0.003(4) -0.009(4)
C6 0.034(4) 0.027(4) 0.040(4) -0.005(3) 0.007(3) -0.002(3)
C5 0.040(5) 0.036(4) 0.052(5) -0.008(4) 0.002(4) -0.006(4)
C4 0.040(5) 0.052(5) 0.038(4) 0.000(4) 0.005(3) 0.012(4)
C3 0.039(5) 0.027(4) 0.039(4) -0.008(3) 0.005(3) 0.003(4)
C2 0.030(4) 0.020(3) 0.032(4) -0.001(3) -0.002(3) 0.000(3)
C15 0.030(4) 0.027(4) 0.039(4) 0.005(3) -0.002(3) 0.000(3)
C19 0.030(4) 0.056(5) 0.038(4) 0.002(4) 0.000(3) -0.006(4)
C18 0.034(4) 0.044(4) 0.046(4) 0.006(4) 0.007(4) 0.016(4)
C17 0.033(4) 0.046(4) 0.053(5) -0.008(4) 0.000(4) 0.008(4)
C13 0.043(4) 0.035(4) 0.030(4) 0.001(3) -0.002(4) 0.004(3)
C12 0.052(5) 0.028(4) 0.053(5) 0.006(3) 0.023(4) 0.009(4)
C26 0.040(5) 0.038(4) 0.047(5) 0.012(4) 0.006(4) 0.003(4)
C25 0.062(6) 0.034(4) 0.054(5) 0.005(4) 0.025(4) 0.000(4)
C24 0.050(5) 0.037(4) 0.047(5) 0.005(4) 0.004(4) 0.012(4)
C23 0.043(5) 0.025(4) 0.051(5) 0.005(3) -0.008(4) 0.010(3)
C22 0.034(4) 0.026(4) 0.040(4) 0.002(3) -0.007(3) 0.007(3)
C41 0.046(5) 0.022(4) 0.050(5) 0.002(3) -0.012(4) 0.005(3)
C42 0.041(5) 0.033(4) 0.068(5) -0.004(4) -0.014(4) 0.002(4)
C43 0.065(6) 0.044(5) 0.083(6) -0.005(5) -0.035(5) -0.005(4)
C44 0.076(7) 0.031(5) 0.102(7) -0.016(5) -0.043(5) -0.003(4)
C45 0.081(7) 0.025(4) 0.097(7) -0.014(4) -0.028(5) 0.002(4)
C46 0.053(5) 0.032(4) 0.062(5) -0.006(4) -0.015(4) -0.002(4)
C28 0.047(5) 0.020(4) 0.056(5) 0.001(3) -0.004(4) -0.011(3)
C33 0.052(5) 0.030(4) 0.076(6) 0.019(4) -0.033(4) -0.009(4)
C32 0.052(5) 0.034(4) 0.084(6) 0.008(4) -0.026(4) -0.019(4)
C31 0.056(5) 0.028(4) 0.045(4) 0.002(3) 0.000(4) 0.007(4)
C30 0.040(5) 0.030(4) 0.060(5) 0.006(4) -0.013(4) -0.005(4)
C29 0.039(5) 0.033(4) 0.067(5) 0.010(4) -0.008(4) -0.001(3)
C34 0.069(5) 0.023(4) 0.045(4) 0.007(3) -0.003(4) 0.007(4)
C1 0.030(4) 0.031(4) 0.024(4) 0.002(3) -0.005(3) 0.005(3)
C8 0.044(5) 0.015(3) 0.030(4) 0.003(3) 0.003(4) 0.006(3)
C21 0.042(5) 0.016(3) 0.037(4) 0.005(3) 0.004(4) 0.006(3)
C16 0.030(4) 0.036(4) 0.049(4) -0.002(3) -0.002(3) 0.006(3)
C20 0.032(4) 0.030(4) 0.046(4) 0.010(3) 0.001(3) 0.002(3)
B1 0.036(5) 0.020(4) 0.026(4) 0.000(3) -0.005(4) 0.005(4)
B2 0.016(4) 0.024(4) 0.056(5) 0.011(4) -0.004(4) 0.001(3)
B3 0.027(5) 0.035(5) 0.035(5) -0.005(4) -0.008(4) 0.010(4)

loop_
_atom_type_symbol
_atom_type_description
_atom_type_scat_dispersion_real
_atom_type_scat_dispersion_imag
_atom_type_scat_source
C C 0.0181 0.0091 'International Tables Vol C Tables 4.2.6.8 and 6.1.1.4'
N N 0.0311 0.0180 'International Tables Vol C Tables 4.2.6.8 and 6.1.1.4'
B B 0.0090 0.0039 'International Tables Vol C Tables 4.2.6.8 and 6.1.1.4'
H H 0.0000 0.0000 'International Tables Vol C Tables 4.2.6.8 and 6.1.1.4'

loop_
_geom_angle_atom_site_label_1
_geom_angle_atom_site_label_2
_geom_angle_atom_site_label_3
_geom_angle
N7 N8 C35 116.1(6)
N8 N7 C27 111.6(6)
C27 N6 B2 137.8(6)
B2 N5 C21 116.9(5)
B2 N5 B1 124.9(5)
C21 N5 B1 116.9(5)
N2 N1 C1 112.6(5)
N2 N1 B1 123.0(6)
C1 N1 B1 124.1(5)
N1 N2 C7 119.4(5)
B3 N9 C41 123.7(5)
B3 N9 B2 117.4(5)
C41 N9 B2 118.3(5)
C47 N10 B3 105.4(5)
C47 N10 B1 131.3(5)
B3 N10 B1 123.2(5)
C47 N11 N12 105.5(5)
N11 N12 C55 113.7(5)
N11 N12 B3 110.5(5)
C55 N12 B3 135.4(5)
N3 N4 C15 111.6(5)
N3 N4 B1 124.6(5)
C15 N4 B1 123.7(5)
N4 N3 C7 117.1(5)
C39 C38 C37 123.2(9)
C38 C39 C40 118.4(8)
C35 C40 C39 117.8(9)
C40 C35 C36 123.4(8)
C40 C35 N8 121.8(8)
C36 C35 N8 114.6(7)
N6 C27 N7 123.9(6)
N6 C27 C28 122.6(6)
N7 C27 C28 113.5(6)
N2 C7 N3 124.8(6)
N2 C7 C8 117.4(6)
N3 C7 C8 117.6(6)
C8 C9 C10 120.3(7)
C11 C10 C9 121.5(7)
C10 C11 C12 117.2(6)
C10 C11 C14 122.3(7)
C12 C11 C14 120.4(7)
C36 C37 C38 117.5(9)
C35 C36 C37 119.6(8)
N11 C47 N10 114.2(5)
N11 C47 C48 116.6(6)
N10 C47 C48 129.1(6)
C56 C55 C60 119.3(6)
C56 C55 N12 120.4(6)
C60 C55 N12 120.3(6)
C59 C60 C55 120.3(7)
C60 C59 C58 119.5(7)
C57 C58 C59 120.3(7)
C58 C57 C56 120.0(7)
C55 C56 C57 120.4(7)
C53 C48 C49 118.4(6)
C53 C48 C47 123.4(6)
C49 C48 C47 118.0(6)
C48 C49 C50 119.8(7)
C49 C50 C51 122.8(7)
C52 C51 C50 116.0(6)
C52 C51 C54 121.0(8)
C50 C51 C54 122.9(8)
C51 C52 C53 121.3(7)
C48 C53 C52 121.6(7)
C5 C6 C1 118.3(6)
C6 C5 C4 120.8(7)
C3 C4 C5 119.3(7)
C2 C3 C4 120.5(6)
C3 C2 C1 119.3(6)
C16 C15 C20 121.3(6)
C16 C15 N4 119.4(5)
C20 C15 N4 119.3(6)
C18 C19 C20 120.2(6)
C19 C18 C17 120.8(6)
C18 C17 C16 119.2(6)
C12 C13 C8 120.7(7)
C13 C12 C11 121.1(7)
C21 C26 C25 121.1(7)
C24 C25 C26 120.1(7)
C25 C24 C23 119.1(7)
C24 C23 C22 121.4(7)
C23 C22 C21 118.7(7)
C46 C41 C42 119.0(6)
C46 C41 N9 121.0(6)
C42 C41 N9 119.9(6)
C43 C42 C41 120.5(7)
C44 C43 C42 120.4(7)
C43 C44 C45 119.3(7)
C46 C45 C44 120.3(7)
C45 C46 C41 120.3(7)
C33 C28 C29 118.9(6)
C33 C28 C27 123.3(6)
C29 C28 C27 117.8(6)
C28 C33 C32 120.7(6)
C33 C32 C31 120.8(7)
C30 C31 C32 117.3(6)
C30 C31 C34 120.8(6)
C32 C31 C34 121.9(6)
C31 C30 C29 122.3(6)
C30 C29 C28 119.9(6)
C2 C1 C6 121.8(7)
C2 C1 N1 119.7(6)
C6 C1 N1 118.2(6)
C13 C8 C9 119.1(6)
C13 C8 C7 120.3(6)
C9 C8 C7 120.6(7)
C26 C21 C22 119.7(6)
C26 C21 N5 122.2(6)
C22 C21 N5 118.1(7)
C15 C16 C17 120.0(6)
C15 C20 C19 118.5(6)
N10 B1 N5 110.2(5)
N10 B1 N4 114.4(5)
N5 B1 N4 108.7(6)
N10 B1 N1 110.8(6)
N5 B1 N1 111.3(5)
N4 B1 N1 101.2(5)
N5 B2 N6 118.9(6)
N5 B2 N9 120.0(6)
N6 B2 N9 120.9(6)
N9 B3 N12 133.9(6)
N9 B3 N10 121.7(6)
N12 B3 N10 104.4(6)

loop_
_geom_bond_atom_site_label_1
_geom_bond_atom_site_label_2
_geom_bond_distance
N8 N7 1.259(8)
N8 C35 1.455(9)
N7 C27 1.471(9)
N6 C27 1.261(8)
N6 B2 1.445(9)
N5 B2 1.410(9)
N5 C21 1.459(8)
N5 B1 1.510(8)
N1 N2 1.317(6)
N1 C1 1.430(8)
N1 B1 1.589(9)
N2 C7 1.330(8)
N9 B3 1.425(9)
N9 C41 1.425(8)
N9 B2 1.461(9)
N10 C47 1.401(7)
N10 B3 1.444(9)
N10 B1 1.501(8)
N11 C47 1.322(7)
N11 N12 1.406(7)
N12 C55 1.429(8)
N12 B3 1.433(9)
N4 N3 1.316(6)
N4 C15 1.458(8)
N4 B1 1.576(9)
N3 C7 1.352(8)
C38 C39 1.373(11)
C38 C37 1.402(11)
C39 C40 1.433(11)
C40 C35 1.363(10)
C35 C36 1.387(11)
C27 C28 1.480(9)
C7 C8 1.471(9)
C9 C8 1.382(9)
C9 C10 1.387(9)
C10 C11 1.384(9)
C11 C12 1.409(9)
C11 C14 1.484(9)
C37 C36 1.389(11)
C47 C48 1.490(8)
C55 C56 1.362(9)
C55 C60 1.397(9)
C60 C59 1.384(9)
C59 C58 1.389(11)
C58 C57 1.363(11)
C57 C56 1.403(10)
C48 C53 1.373(9)
C48 C49 1.383(9)
C49 C50 1.385(9)
C50 C51 1.403(10)
C51 C52 1.384(10)
C51 C54 1.487(10)
C52 C53 1.393(9)
C6 C5 1.382(9)
C6 C1 1.392(9)
C5 C4 1.403(9)
C4 C3 1.390(9)
C3 C2 1.376(9)
C2 C1 1.384(8)
C15 C16 1.373(9)
C15 C20 1.380(8)
C19 C18 1.364(9)
C19 C20 1.412(9)
C18 C17 1.389(9)
C17 C16 1.392(9)
C13 C12 1.373(9)
C13 C8 1.380(9)
C26 C21 1.367(9)
C26 C25 1.395(9)
C25 C24 1.379(10)
C24 C23 1.382(10)
C23 C22 1.400(9)
C22 C21 1.401(9)
C41 C46 1.383(9)
C41 C42 1.390(9)
C42 C43 1.378(9)
C43 C44 1.372(11)
C44 C45 1.393(11)
C45 C46 1.375(9)
C28 C33 1.368(9)
C28 C29 1.387(9)
C33 C32 1.382(9)
C32 C31 1.399(9)
C31 C30 1.366(9)
C31 C34 1.500(9)
C30 C29 1.377(9)
